data_4509700
loop_
_publ_author_name
'Martin, Adam D.'
'Clark, Thomas E.'
'Makha, Mohamed'
'Sobolev, Alexandre N.'
'Raston, Colin L.'

_publ_section_title
;
 Aromatic Solvent Specific Induced Arrays of Calix[5]arenes
;
_journal_issue 11
_journal_name_full 'Crystal Growth &amp; Design'
_journal_page_first 4864
_journal_paper_doi 10.1021/cg900682c
_journal_volume 9
_journal_year 2009
_chemical_formula_moiety 'C35 H30 O5, C6 H6'
_chemical_formula_sum 'C41 H36 O5'
_chemical_formula_weight 608.70
_chemical_name_systematic
; 
 ? 
;
_space_group_IT_number 14
_symmetry_cell_setting monoclinic
_symmetry_Int_Tables_number 14
_symmetry_space_group_name_Hall '-P 2ybc'
_symmetry_space_group_name_H-M 'P 1 21/c 1'
_atom_sites_solution_hydrogens geom
_atom_sites_solution_primary direct
_atom_sites_solution_secondary difmap
_audit_creation_method SHELXL-97
_cell_angle_alpha 90.00
_cell_angle_beta 109.975(3)
_cell_angle_gamma 90.00
_cell_formula_units_Z 8
_cell_length_a 16.9082(5)
_cell_length_b 23.1298(5)
_cell_length_c 17.4876(5)
_cell_measurement_reflns_used 6834
_cell_measurement_temperature 100(2)
_cell_measurement_theta_max 24.99
_cell_measurement_theta_min 2.52
_cell_volume 6427.7(3)
_computing_cell_refinement
;
CrysAlis RED, Oxford Diffraction Ltd.,
Version 1.171.31.7 (release 18-10-2006 CrysAlis171 .NET)
(compiled Oct 18 2006,16:28:17)
;
_computing_data_collection
;
CrysAlis CCD, Oxford Diffraction Ltd.,
Version 1.171.31.7 (release 18-10-2006 CrysAlis171 .NET)
(compiled Oct 18 2006,16:28:17)
;
_computing_data_reduction
;
CrysAlis RED, Oxford Diffraction Ltd.,
Version 1.171.31.7 (release 18-10-2006 CrysAlis171 .NET)
(compiled Oct 18 2006,16:28:17)
;
_computing_molecular_graphics 'X-Seed 2.0 (Barbour, 2001)'
_computing_publication_material 'SHELXL-97 (Sheldrick, 1997)'
_computing_structure_refinement 'SHELXL-97 (Sheldrick, 1997)'
_computing_structure_solution 'SHELXS-97 (Sheldrick, 1990)'
_diffrn_ambient_temperature 100(2)
_diffrn_detector_area_resol_mean 16.0009
_diffrn_measured_fraction_theta_full 0.995
_diffrn_measured_fraction_theta_max 0.995
_diffrn_measurement_device_type 'Oxford Diffraction Xcalibur-S, Sapphire CCD'
_diffrn_measurement_method '\w scans'
_diffrn_radiation_monochromator graphite
_diffrn_radiation_source 'Enhance (Mo) X-ray Source'
_diffrn_radiation_type MoK\a
_diffrn_radiation_wavelength 0.71073
_diffrn_reflns_av_R_equivalents 0.0579
_diffrn_reflns_av_sigmaI/netI 0.1687
_diffrn_reflns_limit_h_max 20
_diffrn_reflns_limit_h_min -20
_diffrn_reflns_limit_k_max 27
_diffrn_reflns_limit_k_min -27
_diffrn_reflns_limit_l_max 20
_diffrn_reflns_limit_l_min -20
_diffrn_reflns_number 37255
_diffrn_reflns_theta_full 25.00
_diffrn_reflns_theta_max 25.00
_diffrn_reflns_theta_min 2.53
_exptl_absorpt_coefficient_mu 0.082
_exptl_absorpt_correction_T_max 1.00000
_exptl_absorpt_correction_T_min 0.96309
_exptl_absorpt_correction_type multi-scan
_exptl_absorpt_process_details
;
CrysAlis RED, Oxford Diffraction Ltd.,
Version 1.171.31.7 (release 18-10-2006 CrysAlis171 .NET)
(compiled Oct 18 2006,16:28:17)
Empirical absorption correction using spherical harmonics,
 implemented in SCALE3 ABSPACK scaling algorithm.
;
_exptl_crystal_colour colorless
_exptl_crystal_density_diffrn 1.258
_exptl_crystal_density_meas ?
_exptl_crystal_density_method 'not measured'
_exptl_crystal_description prism
_exptl_crystal_F_000 2576
_exptl_crystal_size_max 0.42
_exptl_crystal_size_mid 0.32
_exptl_crystal_size_min 0.30
_refine_diff_density_max 0.228
_refine_diff_density_min -0.256
_refine_diff_density_rms 0.045
_refine_ls_extinction_coef 0.00036(3)
_refine_ls_extinction_expression Fc^*^=kFc[1+0.001xFc^2^\l^3^/sin(2\q)]^-1/4^
_refine_ls_extinction_method SHELXL
_refine_ls_goodness_of_fit_ref 1.001
_refine_ls_hydrogen_treatment constr
_refine_ls_matrix_type full
_refine_ls_number_parameters 832
_refine_ls_number_reflns 11279
_refine_ls_number_restraints 0
_refine_ls_restrained_S_all 1.001
_refine_ls_R_factor_all 0.1127
_refine_ls_R_factor_gt 0.0406
_refine_ls_shift/su_max 0.001
_refine_ls_shift/su_mean 0.000
_refine_ls_structure_factor_coef Fsqd
_refine_ls_weighting_details 'calc w=1/[\s^2^(Fo^2^)+(0.0075P)^2^+0.0000P] where P=(Fo^2^+2Fc^2^)/3'
_refine_ls_weighting_scheme calc
_refine_ls_wR_factor_gt 0.0483
_refine_ls_wR_factor_ref 0.0560
_reflns_number_gt 4789
_reflns_number_total 11279
_reflns_threshold_expression >2sigma(I)
_cod_data_source_file cg900682csup1.cif
_cod_data_source_block tc049-100
_cod_depositor_comments
;
The following automatic conversions were performed:

'_exptl_crystal_density_meas' value 'not measured' was changed to '?'
- the value is perceived as not measured.

Automatic conversion script
Id: cif_fix_values 3008 2015-01-20 13:52:24Z robertas 
;
_cod_original_sg_symbol_H-M 'P 21/c'
_cod_database_code 4509700

loop_
_symmetry_equiv_pos_as_xyz
'x, y, z'
'-x, y+1/2, -z+1/2'
'-x, -y, -z'
'x, -y-1/2, z-1/2'

loop_
_atom_site_label
_atom_site_type_symbol
_atom_site_fract_x
_atom_site_fract_y
_atom_site_fract_z
_atom_site_U_iso_or_equiv
_atom_site_adp_type
_atom_site_occupancy
_atom_site_symmetry_multiplicity
_atom_site_calc_flag
_atom_site_refinement_flags
_atom_site_disorder_assembly
_atom_site_disorder_group
O1A O 0.63208(9) 0.17210(5) 0.36797(8) 0.0305(4) Uani 1 1 d . . .
H1A H 0.6314 0.1393 0.3471 0.046 Uiso 0.50 1 calc PR A 1
H1A' H 0.5939 0.1927 0.3365 0.046 Uiso 0.50 1 d PR A 2
C11A C 0.61762(14) 0.16623(10) 0.44166(13) 0.0221(6) Uani 1 1 d . . .
C12A C 0.64678(14) 0.11675(9) 0.48758(12) 0.0216(6) Uani 1 1 d . . .
C13A C 0.62753(14) 0.11041(9) 0.55805(13) 0.0269(6) Uani 1 1 d . . .
H13A H 0.6447 0.0762 0.5894 0.032 Uiso 1 1 calc R . .
C14A C 0.58435(15) 0.15201(10) 0.58413(13) 0.0295(7) Uani 1 1 d . . .
H14A H 0.5705 0.1460 0.6318 0.035 Uiso 1 1 calc R . .
C15A C 0.56146(14) 0.20243(9) 0.54020(13) 0.0266(6) Uani 1 1 d . . .
H15A H 0.5339 0.2321 0.5591 0.032 Uiso 1 1 calc R . .
C16A C 0.57832(14) 0.21039(9) 0.46812(12) 0.0223(6) Uani 1 1 d . . .
C1A C 0.70151(14) 0.07320(8) 0.46544(12) 0.0265(6) Uani 1 1 d . . .
H11A H 0.7441 0.0591 0.5164 0.032 Uiso 1 1 calc R . .
H12A H 0.7320 0.0933 0.4340 0.032 Uiso 1 1 calc R . .
O2A O 0.64292(9) 0.06837(6) 0.29060(8) 0.0293(4) Uani 1 1 d . . .
H2A H 0.6074 0.0677 0.2433 0.044 Uiso 0.50 1 calc PR B 1
H2A' H 0.6353 0.0982 0.3148 0.044 Uiso 0.50 1 d PR B 2
C21A C 0.63359(14) 0.01897(9) 0.33272(14) 0.0227(6) Uani 1 1 d . . .
C22A C 0.60558(14) -0.03111(10) 0.28910(12) 0.0216(6) Uani 1 1 d . . .
C23A C 0.59174(14) -0.07836(9) 0.33137(13) 0.0277(7) Uani 1 1 d . . .
H23A H 0.5700 -0.1130 0.3026 0.033 Uiso 1 1 calc R . .
C24A C 0.60870(15) -0.07645(9) 0.41438(13) 0.0281(7) Uani 1 1 d . . .
H24A H 0.5961 -0.1086 0.4420 0.034 Uiso 1 1 calc R . .
C25A C 0.64404(14) -0.02736(10) 0.45660(13) 0.0258(6) Uani 1 1 d . . .
H25A H 0.6596 -0.0269 0.5142 0.031 Uiso 1 1 calc R . .
C26A C 0.65736(15) 0.02136(9) 0.41689(13) 0.0229(6) Uani 1 1 d . . .
C2A C 0.59821(15) -0.03694(8) 0.20092(12) 0.0251(6) Uani 1 1 d . . .
H21A H 0.6183 -0.0760 0.1934 0.030 Uiso 1 1 calc R . .
H22A H 0.6373 -0.0087 0.1903 0.030 Uiso 1 1 calc R . .
O3A O 0.53261(10) 0.07412(6) 0.13358(8) 0.0288(4) Uani 1 1 d . . .
H3A H 0.5011 0.1033 0.1243 0.043 Uiso 0.50 1 calc PR C 1
H3A' H 0.5570 0.0704 0.1839 0.043 Uiso 0.50 1 d PR C 2
C31A C 0.48479(16) 0.02513(10) 0.10282(13) 0.0215(6) Uani 1 1 d . . .
C32A C 0.41187(16) 0.03108(10) 0.03530(13) 0.0200(6) Uani 1 1 d . . .
C33A C 0.36407(15) -0.01765(10) 0.00504(13) 0.0279(6) Uani 1 1 d . . .
H33A H 0.3142 -0.0144 -0.0411 0.033 Uiso 1 1 calc R . .
C34A C 0.38778(16) -0.07099(10) 0.04104(13) 0.0279(6) Uani 1 1 d . . .
H34A H 0.3531 -0.1039 0.0216 0.033 Uiso 1 1 calc R . .
C35A C 0.46216(16) -0.07593(10) 0.10530(13) 0.0259(6) Uani 1 1 d . . .
H35A H 0.4793 -0.1129 0.1288 0.031 Uiso 1 1 calc R . .
C36A C 0.51272(16) -0.02844(10) 0.13669(13) 0.0240(6) Uani 1 1 d . . .
C3A C 0.38858(14) 0.08864(8) -0.00802(11) 0.0255(6) Uani 1 1 d . . .
H31A H 0.4414 0.1091 -0.0036 0.031 Uiso 1 1 calc R . .
H32A H 0.3588 0.0808 -0.0665 0.031 Uiso 1 1 calc R . .
O4A O 0.45563(10) 0.18032(5) 0.10743(8) 0.0275(4) Uani 1 1 d . . .
H4A H 0.4675 0.1988 0.1513 0.041 Uiso 0.50 1 calc PR D 1
H4A' H 0.4765 0.1469 0.1169 0.041 Uiso 0.50 1 d PR D 2
C41A C 0.36873(16) 0.17549(10) 0.07203(13) 0.0214(6) Uani 1 1 d . . .
C42A C 0.31854(16) 0.21920(10) 0.08516(12) 0.0231(6) Uani 1 1 d . . .
C43A C 0.23182(16) 0.21315(10) 0.05235(13) 0.0299(7) Uani 1 1 d . . .
H43A H 0.1966 0.2426 0.0611 0.036 Uiso 1 1 calc R . .
C44A C 0.19575(16) 0.16486(10) 0.00697(12) 0.0326(7) Uani 1 1 d . . .
H44A H 0.1364 0.1599 -0.0125 0.039 Uiso 1 1 calc R . .
C45A C 0.24754(16) 0.12401(9) -0.00960(12) 0.0261(6) Uani 1 1 d . . .
H45A H 0.2230 0.0917 -0.0427 0.031 Uiso 1 1 calc R . .
C46A C 0.33449(16) 0.12922(9) 0.02099(13) 0.0209(6) Uani 1 1 d . . .
C4A C 0.35681(14) 0.27341(8) 0.13055(11) 0.0252(6) Uani 1 1 d . . .
H41A H 0.3193 0.3063 0.1059 0.030 Uiso 1 1 calc R . .
H42A H 0.4112 0.2805 0.1225 0.030 Uiso 1 1 calc R . .
O5A O 0.51701(10) 0.24535(5) 0.25239(8) 0.0286(4) Uani 1 1 d . . .
H5A H 0.5508 0.2248 0.2885 0.043 Uiso 0.50 1 calc PR E 1
H5A' H 0.4974 0.2259 0.2095 0.043 Uiso 0.50 1 d PR E 2
C51A C 0.45086(17) 0.26233(9) 0.27788(14) 0.0241(6) Uani 1 1 d . . .
C52A C 0.46786(16) 0.27034(8) 0.36131(13) 0.0226(6) Uani 1 1 d . . .
C53A C 0.40043(17) 0.28331(9) 0.38589(13) 0.0288(7) Uani 1 1 d . . .
H53A H 0.4100 0.2880 0.4423 0.035 Uiso 1 1 calc R . .
C54A C 0.31974(16) 0.28965(9) 0.33156(14) 0.0308(7) Uani 1 1 d . . .
H54A H 0.2741 0.2967 0.3503 0.037 Uiso 1 1 calc R . .
C55A C 0.30647(16) 0.28548(8) 0.24921(13) 0.0299(7) Uani 1 1 d . . .
H55A H 0.2514 0.2912 0.2112 0.036 Uiso 1 1 calc R . .
C56A C 0.37210(16) 0.27302(9) 0.22090(13) 0.0236(6) Uani 1 1 d . . .
C5A C 0.55548(15) 0.26711(9) 0.42258(12) 0.0268(6) Uani 1 1 d . . .
H51A H 0.5623 0.2985 0.4627 0.032 Uiso 1 1 calc R . .
H52A H 0.5960 0.2744 0.3941 0.032 Uiso 1 1 calc R . .
C61A C 0.4150(2) 0.09513(17) 0.37422(18) 0.0600(10) Uani 1 1 d . . .
H61A H 0.4365 0.1132 0.4260 0.072 Uiso 1 1 calc R . .
C62A C 0.43390(19) 0.03914(18) 0.3651(2) 0.0661(11) Uani 1 1 d . . .
H62A H 0.4679 0.0178 0.4109 0.079 Uiso 1 1 calc R . .
C63A C 0.4047(2) 0.01358(13) 0.2915(3) 0.0669(11) Uani 1 1 d . . .
H63A H 0.4180 -0.0258 0.2859 0.080 Uiso 1 1 calc R . .
C64A C 0.3571(2) 0.04328(16) 0.22589(19) 0.0571(10) Uani 1 1 d . . .
H64A H 0.3384 0.0250 0.1742 0.068 Uiso 1 1 calc R . .
C65A C 0.33554(17) 0.09856(15) 0.23237(17) 0.0497(8) Uani 1 1 d . . .
H65A H 0.3009 0.1188 0.1857 0.060 Uiso 1 1 calc R . .
C66A C 0.3640(2) 0.12573(11) 0.3072(2) 0.0583(10) Uani 1 1 d . . .
H66A H 0.3489 0.1647 0.3126 0.070 Uiso 1 1 calc R . .
O1B O 0.99803(10) 0.23808(5) 0.75650(8) 0.0316(4) Uani 1 1 d . . .
H1B H 0.9825 0.2178 0.7886 0.047 Uiso 0.50 1 calc PR F 1
H1B' H 1.0307 0.2184 0.7395 0.047 Uiso 0.50 1 d PR F 2
C11B C 0.92786(16) 0.25560(9) 0.69175(14) 0.0243(6) Uani 1 1 d . . .
C12B C 0.85132(17) 0.26341(9) 0.70391(14) 0.0255(6) Uani 1 1 d . . .
C13B C 0.78138(16) 0.27698(9) 0.63697(14) 0.0362(7) Uani 1 1 d . . .
H13B H 0.7282 0.2812 0.6435 0.043 Uiso 1 1 calc R . .
C14B C 0.78764(16) 0.28451(9) 0.56056(14) 0.0412(7) Uani 1 1 d . . .
H14B H 0.7390 0.2924 0.5147 0.049 Uiso 1 1 calc R . .
C15B C 0.86584(17) 0.28027(9) 0.55232(14) 0.0340(7) Uani 1 1 d . . .
H15B H 0.8706 0.2870 0.5005 0.041 Uiso 1 1 calc R . .
C16B C 0.93755(16) 0.26656(9) 0.61716(14) 0.0265(6) Uani 1 1 d . . .
C1B C 0.84394(15) 0.26085(8) 0.78767(12) 0.0299(7) Uani 1 1 d . . .
H11B H 0.8043 0.2914 0.7912 0.036 Uiso 1 1 calc R . .
H12B H 0.8996 0.2701 0.8283 0.036 Uiso 1 1 calc R . .
O2B O 0.95608(10) 0.16785(6) 0.86547(8) 0.0306(4) Uani 1 1 d . . .
H2B H 0.9787 0.1353 0.8672 0.046 Uiso 0.50 1 calc PR G 1
H2B' H 0.9627 0.1878 0.8278 0.046 Uiso 0.50 1 d PR G 2
C21B C 0.87055(17) 0.16068(10) 0.85231(13) 0.0256(6) Uani 1 1 d . . .
C22B C 0.84461(17) 0.11168(10) 0.88305(13) 0.0250(7) Uani 1 1 d . . .
C23B C 0.75907(17) 0.10393(10) 0.86580(13) 0.0324(7) Uani 1 1 d . . .
H23B H 0.7398 0.0704 0.8855 0.039 Uiso 1 1 calc R . .
C24B C 0.70096(16) 0.14399(10) 0.82044(13) 0.0321(7) Uani 1 1 d . . .
H24B H 0.6423 0.1371 0.8067 0.039 Uiso 1 1 calc R . .
C25B C 0.72957(17) 0.19409(10) 0.79548(13) 0.0304(7) Uani 1 1 d . . .
H25B H 0.6900 0.2225 0.7668 0.036 Uiso 1 1 calc R . .
C26B C 0.81463(17) 0.20378(10) 0.81126(13) 0.0255(6) Uani 1 1 d . . .
C2B C 0.90568(15) 0.06954(9) 0.93896(12) 0.0303(7) Uani 1 1 d . . .
H21B H 0.8820 0.0568 0.9807 0.036 Uiso 1 1 calc R . .
H22B H 0.9586 0.0905 0.9675 0.036 Uiso 1 1 calc R . .
O3B O 1.04601(10) 0.06415(6) 0.88395(7) 0.0320(4) Uani 1 1 d . . .
H3B H 1.0723 0.0627 0.8510 0.048 Uiso 0.50 1 calc PR H 1
H3B' H 1.0138 0.0930 0.8733 0.048 Uiso 0.50 1 d PR H 2
C31B C 0.99876(16) 0.01391(10) 0.87736(12) 0.0245(6) Uani 1 1 d . . .
C32B C 1.02662(16) -0.03712(10) 0.85333(12) 0.0255(6) Uani 1 1 d . . .
C33B C 0.97546(16) -0.08548(10) 0.84296(12) 0.0301(7) Uani 1 1 d . . .
H33B H 0.9917 -0.1205 0.8241 0.036 Uiso 1 1 calc R . .
C34B C 0.90102(16) -0.08341(10) 0.85971(13) 0.0316(7) Uani 1 1 d . . .
H34B H 0.8652 -0.1163 0.8503 0.038 Uiso 1 1 calc R . .
C35B C 0.87957(15) -0.03297(10) 0.89036(12) 0.0304(7) Uani 1 1 d . . .
H35B H 0.8306 -0.0324 0.9053 0.036 Uiso 1 1 calc R . .
C36B C 0.92722(16) 0.01626(10) 0.89978(12) 0.0261(6) Uani 1 1 d . . .
C3B C 1.11286(15) -0.04310(9) 0.84609(12) 0.0273(6) Uani 1 1 d . . .
H31B H 1.1510 -0.0152 0.8841 0.033 Uiso 1 1 calc R . .
H32B H 1.1342 -0.0823 0.8647 0.033 Uiso 1 1 calc R . .
O4B O 1.14729(9) 0.06669(6) 0.78984(8) 0.0306(4) Uani 1 1 d . . .
H4B H 1.1345 0.0972 0.7622 0.046 Uiso 0.50 1 calc PR I 1
H4B' H 1.1148 0.0626 0.8169 0.046 Uiso 0.50 1 d PR I 2
C41B C 1.13911(14) 0.01950(10) 0.73795(13) 0.0235(6) Uani 1 1 d . . .
C42B C 1.15442(14) 0.02688(9) 0.66569(13) 0.0233(6) Uani 1 1 d . . .
C43B C 1.14206(14) -0.02023(9) 0.61362(13) 0.0274(6) Uani 1 1 d . . .
H43B H 1.1508 -0.0159 0.5631 0.033 Uiso 1 1 calc R . .
C44B C 1.11738(14) -0.07307(9) 0.63386(13) 0.0303(7) Uani 1 1 d . . .
H44B H 1.1070 -0.1045 0.5967 0.036 Uiso 1 1 calc R . .
C45B C 1.10788(14) -0.07999(9) 0.70908(14) 0.0295(7) Uani 1 1 d . . .
H45B H 1.0933 -0.1169 0.7241 0.035 Uiso 1 1 calc R . .
C46B C 1.11925(14) -0.03386(9) 0.76306(13) 0.0242(6) Uani 1 1 d . . .
C4B C 1.19175(14) 0.08227(8) 0.64628(12) 0.0254(6) Uani 1 1 d . . .
H41B H 1.2227 0.1018 0.6983 0.031 Uiso 1 1 calc R . .
H42B H 1.2336 0.0716 0.6206 0.031 Uiso 1 1 calc R . .
O5B O 1.10633(9) 0.16985(5) 0.70456(8) 0.0282(4) Uani 1 1 d . . .
H5B H 1.0659 0.1870 0.7121 0.042 Uiso 0.50 1 calc PR J 1
H5B' H 1.1095 0.1359 0.7229 0.042 Uiso 0.50 1 d PR J 2
C51B C 1.09427(15) 0.16894(9) 0.62173(13) 0.0223(6) Uani 1 1 d . . .
C52B C 1.04947(15) 0.21378(9) 0.57282(14) 0.0246(6) Uani 1 1 d . . .
C53B C 1.03632(14) 0.21086(9) 0.48996(13) 0.0292(7) Uani 1 1 d . . .
H53B H 1.0041 0.2401 0.4549 0.035 Uiso 1 1 calc R . .
C54B C 1.06922(16) 0.16622(10) 0.45739(13) 0.0316(7) Uani 1 1 d . . .
H54B H 1.0583 0.1641 0.4004 0.038 Uiso 1 1 calc R . .
C55B C 1.11812(15) 0.12483(9) 0.50900(14) 0.0282(7) Uani 1 1 d . . .
H55B H 1.1431 0.0951 0.4873 0.034 Uiso 1 1 calc R . .
C56B C 1.13164(15) 0.12565(9) 0.59165(13) 0.0235(6) Uani 1 1 d . . .
C5B C 1.02302(15) 0.26709(9) 0.60790(13) 0.0284(7) Uani 1 1 d . . .
H51B H 1.0656 0.2743 0.6622 0.034 Uiso 1 1 calc R . .
H52B H 1.0249 0.3004 0.5730 0.034 Uiso 1 1 calc R . .
C61B C 0.8781(3) 0.10579(14) 0.6425(2) 0.0829(13) Uani 1 1 d . . .
H61B H 0.8805 0.1467 0.6382 0.100 Uiso 1 1 calc R . .
C62B C 0.8270(2) 0.08068(19) 0.6798(2) 0.0831(15) Uani 1 1 d . . .
H62B H 0.7935 0.1041 0.7014 0.100 Uiso 1 1 calc R . .
C63B C 0.8247(2) 0.02259(19) 0.68539(15) 0.0752(12) Uani 1 1 d . . .
H63B H 0.7893 0.0053 0.7110 0.090 Uiso 1 1 calc R . .
C64B C 0.8720(2) -0.01143(12) 0.65524(17) 0.0586(9) Uani 1 1 d . . .
H64B H 0.8696 -0.0523 0.6596 0.070 Uiso 1 1 calc R . .
C65B C 0.92258(17) 0.01257(14) 0.61906(15) 0.0460(8) Uani 1 1 d . . .
H65B H 0.9563 -0.0117 0.5988 0.055 Uiso 1 1 calc R . .
C66B C 0.92637(19) 0.07046(17) 0.61104(15) 0.0590(9) Uani 1 1 d . . .
H66B H 0.9614 0.0869 0.5843 0.071 Uiso 1 1 calc R . .

loop_
_atom_site_aniso_label
_atom_site_aniso_U_11
_atom_site_aniso_U_22
_atom_site_aniso_U_33
_atom_site_aniso_U_23
_atom_site_aniso_U_13
_atom_site_aniso_U_12
O1A 0.0357(12) 0.0320(10) 0.0235(10) -0.0003(7) 0.0100(9) 0.0018(9)
C11A 0.0205(18) 0.0244(15) 0.0202(15) 0.0000(12) 0.0051(14) -0.0033(13)
C12A 0.0211(17) 0.0239(16) 0.0178(15) -0.0033(12) 0.0039(13) -0.0001(13)
C13A 0.0293(18) 0.0221(15) 0.0261(16) -0.0010(12) 0.0055(14) -0.0015(14)
C14A 0.0360(19) 0.0326(16) 0.0215(15) 0.0011(13) 0.0118(14) 0.0030(15)
C15A 0.0225(18) 0.0288(16) 0.0262(15) -0.0077(12) 0.0055(14) -0.0013(14)
C16A 0.0220(17) 0.0195(15) 0.0200(14) -0.0010(12) 0.0000(13) -0.0012(13)
C1A 0.0292(18) 0.0272(15) 0.0222(15) 0.0045(12) 0.0077(14) 0.0061(14)
O2A 0.0322(12) 0.0292(10) 0.0240(9) 0.0029(8) 0.0064(9) 0.0038(9)
C21A 0.0236(17) 0.0188(15) 0.0290(16) 0.0056(13) 0.0133(14) 0.0062(13)
C22A 0.0221(17) 0.0206(15) 0.0198(15) -0.0026(12) 0.0044(13) 0.0044(13)
C23A 0.0321(19) 0.0228(16) 0.0299(16) -0.0019(12) 0.0129(14) 0.0043(14)
C24A 0.0351(19) 0.0246(16) 0.0289(16) 0.0060(13) 0.0165(15) 0.0067(14)
C25A 0.0292(18) 0.0253(16) 0.0211(14) 0.0025(13) 0.0064(14) 0.0040(14)
C26A 0.0257(18) 0.0208(15) 0.0234(15) 0.0012(12) 0.0099(13) 0.0071(13)
C2A 0.0313(19) 0.0196(15) 0.0263(15) -0.0018(11) 0.0124(14) 0.0010(13)
O3A 0.0339(12) 0.0237(10) 0.0273(9) -0.0001(8) 0.0085(9) 0.0022(9)
C31A 0.0271(18) 0.0190(16) 0.0218(15) -0.0053(13) 0.0130(14) -0.0050(14)
C32A 0.0252(18) 0.0202(15) 0.0185(14) -0.0011(12) 0.0125(14) 0.0012(14)
C33A 0.0242(18) 0.0316(16) 0.0254(15) -0.0010(13) 0.0054(14) 0.0034(15)
C34A 0.031(2) 0.0243(16) 0.0297(16) -0.0070(13) 0.0124(15) -0.0067(15)
C35A 0.0272(19) 0.0273(16) 0.0214(15) -0.0009(13) 0.0061(14) 0.0027(15)
C36A 0.0282(19) 0.0247(16) 0.0193(14) -0.0048(13) 0.0084(14) 0.0043(15)
C3A 0.0294(18) 0.0255(15) 0.0201(14) -0.0018(12) 0.0063(13) -0.0004(13)
O4A 0.0247(12) 0.0280(10) 0.0272(10) -0.0015(7) 0.0055(9) 0.0000(9)
C41A 0.0199(18) 0.0218(16) 0.0192(15) 0.0030(12) 0.0025(14) -0.0037(14)
C42A 0.0262(19) 0.0240(16) 0.0176(14) -0.0016(12) 0.0056(14) 0.0003(14)
C43A 0.029(2) 0.0323(17) 0.0266(15) -0.0003(13) 0.0079(15) 0.0056(15)
C44A 0.0241(19) 0.0371(17) 0.0360(17) -0.0040(14) 0.0094(15) 0.0003(15)
C45A 0.0239(19) 0.0273(16) 0.0246(15) -0.0036(12) 0.0048(14) -0.0031(14)
C46A 0.0228(18) 0.0197(15) 0.0197(15) 0.0042(12) 0.0066(14) 0.0027(14)
C4A 0.0253(18) 0.0225(15) 0.0235(14) 0.0011(12) 0.0029(13) 0.0032(13)
O5A 0.0260(12) 0.0319(10) 0.0255(10) 0.0009(7) 0.0058(9) 0.0012(9)
C51A 0.0271(19) 0.0184(15) 0.0323(16) 0.0015(12) 0.0174(15) 0.0031(14)
C52A 0.0287(19) 0.0125(14) 0.0249(15) 0.0015(11) 0.0071(14) 0.0031(13)
C53A 0.037(2) 0.0249(16) 0.0247(15) -0.0004(12) 0.0109(16) 0.0071(15)
C54A 0.031(2) 0.0301(16) 0.0340(17) -0.0012(13) 0.0147(15) 0.0065(15)
C55A 0.0312(19) 0.0258(16) 0.0306(16) -0.0014(12) 0.0080(15) 0.0023(14)
C56A 0.0221(18) 0.0205(15) 0.0267(16) -0.0011(12) 0.0063(14) -0.0009(13)
C5A 0.0286(19) 0.0241(15) 0.0252(15) -0.0029(12) 0.0059(14) 0.0000(14)
C61A 0.068(3) 0.081(3) 0.037(2) -0.018(2) 0.025(2) -0.044(2)
C62A 0.031(2) 0.099(3) 0.057(3) 0.037(2) 0.000(2) -0.016(2)
C63A 0.052(3) 0.043(2) 0.123(3) 0.020(3) 0.052(3) 0.016(2)
C64A 0.060(3) 0.064(3) 0.061(2) -0.021(2) 0.039(2) -0.019(2)
C65A 0.036(2) 0.067(2) 0.043(2) 0.0221(18) 0.0107(18) -0.0083(19)
C66A 0.081(3) 0.0223(18) 0.091(3) 0.003(2) 0.055(2) -0.0045(19)
O1B 0.0284(12) 0.0337(10) 0.0286(10) -0.0006(8) 0.0044(9) 0.0029(9)
C11B 0.0208(18) 0.0193(15) 0.0274(16) -0.0003(12) 0.0011(14) 0.0023(13)
C12B 0.0261(19) 0.0202(15) 0.0274(16) 0.0038(12) 0.0054(15) 0.0015(14)
C13B 0.030(2) 0.0428(18) 0.0372(17) 0.0072(14) 0.0139(16) 0.0049(15)
C14B 0.029(2) 0.0545(19) 0.0384(18) 0.0176(14) 0.0102(16) 0.0129(16)
C15B 0.031(2) 0.0424(18) 0.0256(16) 0.0134(13) 0.0051(16) 0.0028(15)
C16B 0.029(2) 0.0242(16) 0.0262(16) 0.0014(12) 0.0096(15) -0.0007(14)
C1B 0.0323(19) 0.0265(16) 0.0321(16) -0.0019(12) 0.0124(14) 0.0016(14)
O2B 0.0312(13) 0.0308(10) 0.0296(10) 0.0010(8) 0.0103(10) -0.0018(9)
C21B 0.0240(19) 0.0326(17) 0.0215(15) -0.0045(13) 0.0093(15) -0.0019(15)
C22B 0.034(2) 0.0227(16) 0.0218(15) -0.0021(12) 0.0139(15) 0.0018(15)
C23B 0.039(2) 0.0289(17) 0.0350(17) 0.0057(13) 0.0196(17) 0.0052(16)
C24B 0.026(2) 0.0368(18) 0.0361(17) -0.0015(13) 0.0143(15) 0.0019(15)
C25B 0.034(2) 0.0269(17) 0.0315(16) 0.0029(12) 0.0131(15) 0.0079(15)
C26B 0.0307(19) 0.0269(17) 0.0211(15) -0.0026(12) 0.0118(15) 0.0031(15)
C2B 0.035(2) 0.0333(16) 0.0258(15) 0.0060(13) 0.0145(15) 0.0026(14)
O3B 0.0372(13) 0.0275(10) 0.0295(10) 0.0012(8) 0.0094(9) -0.0027(9)
C31B 0.0273(19) 0.0225(16) 0.0181(14) 0.0068(12) 0.0005(14) -0.0022(14)
C32B 0.0307(19) 0.0263(16) 0.0180(14) 0.0075(12) 0.0063(14) 0.0044(15)
C33B 0.036(2) 0.0222(16) 0.0339(16) 0.0020(12) 0.0146(15) 0.0032(15)
C34B 0.033(2) 0.0258(17) 0.0337(16) 0.0046(12) 0.0092(15) -0.0045(14)
C35B 0.031(2) 0.0315(17) 0.0303(16) 0.0082(13) 0.0127(15) 0.0053(15)
C36B 0.0287(19) 0.0268(17) 0.0228(15) 0.0027(12) 0.0090(14) -0.0005(14)
C3B 0.0297(19) 0.0199(15) 0.0318(16) 0.0052(11) 0.0099(14) 0.0002(13)
O4B 0.0353(13) 0.0256(10) 0.0310(10) -0.0022(8) 0.0113(9) 0.0001(9)
C41B 0.0224(18) 0.0220(16) 0.0228(15) -0.0005(12) 0.0035(13) 0.0047(13)
C42B 0.0207(17) 0.0194(15) 0.0301(15) 0.0012(12) 0.0089(14) 0.0022(13)
C43B 0.0281(18) 0.0224(15) 0.0319(16) -0.0009(13) 0.0105(14) 0.0004(14)
C44B 0.0294(19) 0.0260(16) 0.0372(16) -0.0117(13) 0.0139(15) -0.0021(14)
C45B 0.0327(19) 0.0201(15) 0.0413(17) 0.0013(13) 0.0198(15) 0.0021(14)
C46B 0.0239(18) 0.0172(15) 0.0318(16) 0.0052(12) 0.0099(14) 0.0043(13)
C4B 0.0240(18) 0.0262(15) 0.0283(15) 0.0021(12) 0.0118(14) 0.0017(14)
O5B 0.0295(12) 0.0272(10) 0.0296(10) 0.0049(8) 0.0121(9) 0.0024(9)
C51B 0.0264(18) 0.0206(15) 0.0203(15) 0.0016(12) 0.0087(14) -0.0047(13)
C52B 0.0232(18) 0.0201(15) 0.0314(16) 0.0014(13) 0.0104(14) -0.0018(13)
C53B 0.0275(18) 0.0265(16) 0.0287(16) 0.0058(12) 0.0034(14) -0.0038(14)
C54B 0.042(2) 0.0281(16) 0.0227(15) -0.0048(13) 0.0079(15) -0.0037(15)
C55B 0.0318(19) 0.0203(15) 0.0321(16) -0.0035(12) 0.0103(15) -0.0034(14)
C56B 0.0224(18) 0.0233(16) 0.0216(15) 0.0042(12) 0.0032(14) -0.0022(13)
C5B 0.0311(19) 0.0242(15) 0.0293(15) 0.0071(12) 0.0096(14) 0.0011(14)
C61B 0.062(3) 0.047(2) 0.096(3) -0.029(2) -0.030(2) -0.009(2)
C62B 0.047(3) 0.114(4) 0.060(3) -0.065(3) -0.018(2) 0.028(3)
C63B 0.049(3) 0.157(4) 0.0200(18) -0.008(2) 0.0123(18) 0.007(3)
C64B 0.054(3) 0.068(2) 0.041(2) 0.0136(17) 0.0000(18) 0.003(2)
C65B 0.026(2) 0.061(2) 0.0460(19) -0.0172(17) 0.0064(16) 0.0075(18)
C66B 0.038(2) 0.071(3) 0.057(2) -0.003(2) 0.0013(18) -0.027(2)

loop_
_atom_type_symbol
_atom_type_description
_atom_type_scat_dispersion_real
_atom_type_scat_dispersion_imag
_atom_type_scat_source
C C 0.0033 0.0016 'International Tables Vol C Tables 4.2.6.8 and 6.1.1.4'
H H 0.0000 0.0000 'International Tables Vol C Tables 4.2.6.8 and 6.1.1.4'
O O 0.0106 0.0060 'International Tables Vol C Tables 4.2.6.8 and 6.1.1.4'

loop_
_geom_angle_atom_site_label_1
_geom_angle_atom_site_label_2
_geom_angle_atom_site_label_3
_geom_angle
C16A C11A C12A 122.1(2)
C16A C11A O1A 119.5(2)
C12A C11A O1A 118.3(2)
C13A C12A C11A 117.2(2)
C13A C12A C1A 120.6(2)
C11A C12A C1A 122.07(19)
C14A C13A C12A 122.2(2)
C13A C14A C15A 119.1(2)
C14A C15A C16A 120.7(2)
C11A C16A C15A 118.3(2)
C11A C16A C5A 122.0(2)
C15A C16A C5A 119.7(2)
C12A C1A C26A 116.52(19)
C22A C21A C26A 122.7(2)
C22A C21A O2A 118.3(2)
C26A C21A O2A 118.8(2)
C21A C22A C23A 117.2(2)
C21A C22A C2A 122.2(2)
C23A C22A C2A 120.3(2)
C24A C23A C22A 121.6(2)
C25A C24A C23A 119.2(2)
C24A C25A C26A 121.3(2)
C25A C26A C21A 117.6(2)
C25A C26A C1A 119.9(2)
C21A C26A C1A 122.4(2)
C22A C2A C36A 118.17(18)
C36A C31A O3A 119.7(2)
C36A C31A C32A 121.7(2)
O3A C31A C32A 118.5(2)
C33A C32A C31A 118.5(2)
C33A C32A C3A 120.4(2)
C31A C32A C3A 120.9(2)
C34A C33A C32A 120.9(2)
C35A C34A C33A 119.3(2)
C34A C35A C36A 121.7(2)
C35A C36A C31A 117.8(2)
C35A C36A C2A 119.7(2)
C31A C36A C2A 122.3(2)
C46A C3A C32A 117.43(16)
C46A C41A C42A 121.6(2)
C46A C41A O4A 119.6(2)
C42A C41A O4A 118.7(2)
C43A C42A C41A 118.5(2)
C43A C42A C4A 120.3(2)
C41A C42A C4A 121.1(2)
C44A C43A C42A 121.0(2)
C45A C44A C43A 118.9(2)
C44A C45A C46A 121.5(2)
C41A C46A C45A 118.0(2)
C41A C46A C3A 121.8(2)
C45A C46A C3A 119.9(2)
C42A C4A C56A 115.78(17)
C56A C51A O5A 119.9(2)
C56A C51A C52A 122.0(2)
O5A C51A C52A 118.0(2)
C53A C52A C51A 117.1(2)
C53A C52A C5A 120.4(2)
C51A C52A C5A 122.5(2)
C54A C53A C52A 122.4(2)
C53A C54A C55A 118.7(2)
C54A C55A C56A 121.3(2)
C51A C56A C55A 117.9(2)
C51A C56A C4A 122.1(2)
C55A C56A C4A 119.9(2)
C52A C5A C16A 115.45(19)
C62A C61A C66A 119.4(3)
C63A C62A C61A 120.5(3)
C64A C63A C62A 120.6(3)
C63A C64A C65A 121.0(3)
C64A C65A C66A 119.7(3)
C65A C66A C61A 118.9(3)
O1B C11B C16B 118.3(2)
O1B C11B C12B 119.5(2)
C16B C11B C12B 122.2(2)
C13B C12B C11B 118.0(2)
C13B C12B C1B 119.9(2)
C11B C12B C1B 122.1(2)
C12B C13B C14B 121.2(2)
C15B C14B C13B 118.8(2)
C14B C15B C16B 122.2(2)
C15B C16B C11B 117.3(2)
C15B C16B C5B 120.9(2)
C11B C16B C5B 121.7(2)
C12B C1B C26B 116.12(17)
C22B C21B C26B 122.4(2)
C22B C21B O2B 118.7(2)
C26B C21B O2B 118.9(2)
C23B C22B C21B 117.8(2)
C23B C22B C2B 119.3(2)
C21B C22B C2B 122.7(2)
C22B C23B C24B 121.4(2)
C25B C24B C23B 119.0(2)
C24B C25B C26B 121.6(2)
C25B C26B C21B 117.5(2)
C25B C26B C1B 120.0(2)
C21B C26B C1B 122.4(2)
C22B C2B C36B 116.70(18)
C32B C31B O3B 119.3(2)
C32B C31B C36B 122.4(2)
O3B C31B C36B 118.2(2)
C33B C32B C31B 117.7(2)
C33B C32B C3B 119.4(2)
C31B C32B C3B 122.7(2)
C34B C33B C32B 121.0(2)
C35B C34B C33B 119.2(2)
C36B C35B C34B 121.7(2)
C35B C36B C31B 117.7(2)
C35B C36B C2B 120.5(2)
C31B C36B C2B 121.7(2)
C46B C3B C32B 117.12(19)
C42B C41B C46B 122.6(2)
C42B C41B O4B 119.3(2)
C46B C41B O4B 118.04(19)
C41B C42B C43B 117.9(2)
C41B C42B C4B 122.0(2)
C43B C42B C4B 119.78(19)
C44B C43B C42B 121.3(2)
C43B C44B C45B 119.3(2)
C44B C45B C46B 121.3(2)
C41B C46B C45B 117.3(2)
C41B C46B C3B 122.3(2)
C45B C46B C3B 120.34(19)
C56B C4B C42B 117.41(19)
C56B C51B O5B 118.9(2)
C56B C51B C52B 122.0(2)
O5B C51B C52B 118.9(2)
C53B C52B C51B 117.6(2)
C53B C52B C5B 119.9(2)
C51B C52B C5B 122.2(2)
C54B C53B C52B 121.4(2)
C55B C54B C53B 118.9(2)
C54B C55B C56B 121.4(2)
C51B C56B C55B 118.3(2)
C51B C56B C4B 122.5(2)
C55B C56B C4B 119.1(2)
C16B C5B C52B 117.65(19)
C62B C61B C66B 119.1(3)
C63B C62B C61B 119.5(4)
C62B C63B C64B 121.1(3)
C65B C64B C63B 120.0(3)
C64B C65B C66B 121.2(3)
C65B C66B C61B 119.0(3)

loop_
_geom_bond_atom_site_label_1
_geom_bond_atom_site_label_2
_geom_bond_distance
O1A C11A 1.398(2)
C11A C16A 1.382(3)
C11A C12A 1.388(3)
C12A C13A 1.386(2)
C12A C1A 1.505(2)
C13A C14A 1.376(3)
C14A C15A 1.377(2)
C15A C16A 1.396(2)
C16A C5A 1.515(2)
C1A C26A 1.511(3)
O2A C21A 1.397(2)
C21A C22A 1.379(3)
C21A C26A 1.388(3)
C22A C23A 1.383(2)
C22A C2A 1.510(2)
C23A C24A 1.381(2)
C24A C25A 1.375(3)
C25A C26A 1.382(2)
C2A C36A 1.510(3)
O3A C31A 1.389(2)
C31A C36A 1.385(3)
C31A C32A 1.392(3)
C32A C33A 1.383(3)
C32A C3A 1.516(3)
C33A C34A 1.381(3)
C34A C35A 1.375(3)
C35A C36A 1.385(3)
C3A C46A 1.514(3)
O4A C41A 1.390(2)
C41A C46A 1.387(3)
C41A C42A 1.388(3)
C42A C43A 1.387(3)
C42A C4A 1.507(3)
C43A C44A 1.385(3)
C44A C45A 1.384(3)
C45A C46A 1.387(3)
C4A C56A 1.511(2)
O5A C51A 1.394(2)
C51A C56A 1.386(3)
C51A C52A 1.400(3)
C52A C53A 1.382(3)
C52A C5A 1.505(3)
C53A C54A 1.378(3)
C54A C55A 1.383(2)
C55A C56A 1.391(3)
C61A C62A 1.356(3)
C61A C66A 1.389(3)
C62A C63A 1.348(3)
C63A C64A 1.343(3)
C64A C65A 1.345(3)
C65A C66A 1.381(3)
O1B C11B 1.391(2)
C11B C16B 1.392(3)
C11B C12B 1.393(3)
C12B C13B 1.386(3)
C12B C1B 1.513(2)
C13B C14B 1.387(3)
C14B C15B 1.382(3)
C15B C16B 1.385(3)
C16B C5B 1.508(3)
C1B C26B 1.516(3)
O2B C21B 1.394(3)
C21B C22B 1.388(3)
C21B C26B 1.393(3)
C22B C23B 1.384(3)
C22B C2B 1.511(3)
C23B C24B 1.386(3)
C24B C25B 1.383(3)
C25B C26B 1.387(3)
C2B C36B 1.514(3)
O3B C31B 1.393(2)
C31B C32B 1.388(3)
C31B C36B 1.394(3)
C32B C33B 1.387(3)
C32B C3B 1.512(3)
C33B C34B 1.387(3)
C34B C35B 1.383(3)
C35B C36B 1.372(3)
C3B C46B 1.508(2)
O4B C41B 1.396(2)
C41B C42B 1.384(2)
C41B C46B 1.389(2)
C42B C43B 1.389(2)
C42B C4B 1.517(2)
C43B C44B 1.376(2)
C44B C45B 1.388(2)
C45B C46B 1.394(2)
C4B C56B 1.513(3)
O5B C51B 1.392(2)
C51B C56B 1.380(3)
C51B C52B 1.392(3)
C52B C53B 1.391(2)
C52B C5B 1.511(2)
C53B C54B 1.384(3)
C54B C55B 1.380(3)
C55B C56B 1.384(2)
C61B C62B 1.377(4)
C61B C66B 1.394(4)
C62B C63B 1.349(4)
C63B C64B 1.351(3)
C64B C65B 1.345(3)
C65B C66B 1.350(3)

loop_
_geom_hbond_atom_site_label_D
_geom_hbond_atom_site_label_H
_geom_hbond_atom_site_label_A
_geom_hbond_distance_DH
_geom_hbond_distance_HA
_geom_hbond_distance_DA
_geom_hbond_angle_DHA
O1A H1A O2A 0.84 1.96 2.7910(18) 170.6
O2A H2A O3A 0.84 1.91 2.7455(19) 173.5
O3A H3A O4A 0.84 1.92 2.7443(19) 165.3
O4A H4A O5A 0.84 1.99 2.8228(18) 168.8
O5A H5A O1A 0.84 2.00 2.8381(19) 175.8
O1A H1A' O5A 0.84 2.01 2.8381(19) 170.2
O2A H2A' O1A 0.84 1.95 2.7910(18) 171.5
O3A H3A' O2A 0.84 1.93 2.7455(19) 162.3
O4A H4A' O3A 0.84 1.91 2.7443(19) 173.9
O5A H5A' O4A 0.84 1.98 2.8228(18) 177.6
O1B H1B O2B 0.84 1.94 2.7743(19) 175.2
O2B H2B O3B 0.84 1.97 2.7989(19) 171.5
O3B H3B O4B 0.84 1.92 2.7514(19) 170.1
O4B H4B O5B 0.84 1.93 2.7734(18) 176.6
O5B H5B O1B 0.84 1.98 2.7938(19) 163.0
O1B H1B' O5B 0.84 1.95 2.7938(19) 176.9
O2B H2B' O1B 0.84 1.94 2.7743(19) 169.2
O3B H3B' O2B 0.84 1.97 2.7989(19) 168.9
O4B H4B' O3B 0.84 1.91 2.7514(19) 172.0
O5B H5B' O4B 0.84 1.96 2.7734(18) 162.8

loop_
_geom_torsion_atom_site_label_1
_geom_torsion_atom_site_label_2
_geom_torsion_atom_site_label_3
_geom_torsion_atom_site_label_4
_geom_torsion
C16A C11A C12A C13A 6.3(3)
O1A C11A C12A C13A -176.44(18)
C16A C11A C12A C1A -170.0(2)
O1A C11A C12A C1A 7.2(3)
C11A C12A C13A C14A -2.6(3)
C1A C12A C13A C14A 173.8(2)
C12A C13A C14A C15A -1.9(4)
C13A C14A C15A C16A 2.9(3)
C12A C11A C16A C15A -5.4(3)
O1A C11A C16A C15A 177.36(19)
C12A C11A C16A C5A 172.9(2)
O1A C11A C16A C5A -4.3(3)
C14A C15A C16A C11A 0.7(3)
C14A C15A C16A C5A -177.7(2)
C13A C12A C1A C26A 87.6(3)
C11A C12A C1A C26A -96.2(2)
C26A C21A C22A C23A 7.8(3)
O2A C21A C22A C23A -175.97(18)
C26A C21A C22A C2A -166.2(2)
O2A C21A C22A C2A 10.0(3)
C21A C22A C23A C24A -2.8(3)
C2A C22A C23A C24A 171.3(2)
C22A C23A C24A C25A -3.2(3)
C23A C24A C25A C26A 4.6(4)
C24A C25A C26A C21A 0.1(3)
C24A C25A C26A C1A -176.0(2)
C22A C21A C26A C25A -6.5(3)
O2A C21A C26A C25A 177.27(19)
C22A C21A C26A C1A 169.5(2)
O2A C21A C26A C1A -6.7(3)
C12A C1A C26A C25A -88.1(3)
C12A C1A C26A C21A 96.0(2)
C21A C22A C2A C36A -98.6(3)
C23A C22A C2A C36A 87.6(3)
C36A C31A C32A C33A 4.0(3)
O3A C31A C32A C33A -179.63(17)
C36A C31A C32A C3A -171.53(18)
O3A C31A C32A C3A 4.8(3)
C31A C32A C33A C34A 0.3(3)
C3A C32A C33A C34A 175.81(18)
C32A C33A C34A C35A -3.2(3)
C33A C34A C35A C36A 2.1(3)
C34A C35A C36A C31A 2.0(3)
C34A C35A C36A C2A -173.22(19)
O3A C31A C36A C35A 178.61(17)
C32A C31A C36A C35A -5.1(3)
O3A C31A C36A C2A -6.3(3)
C32A C31A C36A C2A 169.98(19)
C22A C2A C36A C35A -94.9(2)
C22A C2A C36A C31A 90.1(2)
C33A C32A C3A C46A 94.4(2)
C31A C32A C3A C46A -90.1(3)
C46A C41A C42A C43A 6.2(3)
O4A C41A C42A C43A -177.55(18)
C46A C41A C42A C4A -170.90(19)
O4A C41A C42A C4A 5.3(3)
C41A C42A C43A C44A -0.4(3)
C4A C42A C43A C44A 176.71(18)
C42A C43A C44A C45A -3.9(3)
C43A C44A C45A C46A 2.7(3)
C42A C41A C46A C45A -7.4(3)
O4A C41A C46A C45A 176.43(18)
C42A C41A C46A C3A 166.56(19)
O4A C41A C46A C3A -9.6(3)
C44A C45A C46A C41A 2.8(3)
C44A C45A C46A C3A -171.22(18)
C32A C3A C46A C41A 100.2(2)
C32A C3A C46A C45A -86.0(3)
C43A C42A C4A C56A 89.4(3)
C41A C42A C4A C56A -93.6(2)
C56A C51A C52A C53A 7.0(3)
O5A C51A C52A C53A -175.71(18)
C56A C51A C52A C5A -171.1(2)
O5A C51A C52A C5A 6.2(3)
C51A C52A C53A C54A -1.5(3)
C5A C52A C53A C54A 176.6(2)
C52A C53A C54A C55A -3.0(3)
C53A C54A C55A C56A 2.4(3)
O5A C51A C56A C55A 175.13(18)
C52A C51A C56A C55A -7.6(3)
O5A C51A C56A C4A -6.9(3)
C52A C51A C56A C4A 170.32(18)
C54A C55A C56A C51A 2.8(3)
C54A C55A C56A C4A -175.20(18)
C42A C4A C56A C51A 100.1(3)
C42A C4A C56A C55A -82.0(3)
C53A C52A C5A C16A 82.4(3)
C51A C52A C5A C16A -99.6(2)
C11A C16A C5A C52A 93.0(3)
C15A C16A C5A C52A -88.7(2)
C66A C61A C62A C63A 1.1(5)
C61A C62A C63A C64A 0.5(5)
C62A C63A C64A C65A -1.8(5)
C63A C64A C65A C66A 1.3(4)
C64A C65A C66A C61A 0.4(4)
C62A C61A C66A C65A -1.6(4)
O1B C11B C12B C13B -175.62(18)
C16B C11B C12B C13B 6.5(3)
O1B C11B C12B C1B 7.9(3)
C16B C11B C12B C1B -169.99(19)
C11B C12B C13B C14B -2.1(3)
C1B C12B C13B C14B 174.44(19)
C12B C13B C14B C15B -2.2(4)
C13B C14B C15B C16B 2.6(4)
C14B C15B C16B C11B 1.6(4)
C14B C15B C16B C5B -174.9(2)
O1B C11B C16B C15B 175.91(19)
C12B C11B C16B C15B -6.2(3)
O1B C11B C16B C5B -7.7(3)
C12B C11B C16B C5B 170.2(2)
C13B C12B C1B C26B 85.9(3)
C11B C12B C1B C26B -97.7(3)
C26B C21B C22B C23B 5.4(3)
O2B C21B C22B C23B -176.79(19)
C26B C21B C22B C2B -169.9(2)
O2B C21B C22B C2B 7.9(3)
C21B C22B C23B C24B -1.0(3)
C2B C22B C23B C24B 174.56(19)
C22B C23B C24B C25B -3.3(3)
C23B C24B C25B C26B 3.3(3)
C24B C25B C26B C21B 0.9(3)
C24B C25B C26B C1B -176.10(18)
C22B C21B C26B C25B -5.4(3)
O2B C21B C26B C25B 176.81(18)
C22B C21B C26B C1B 171.55(19)
O2B C21B C26B C1B -6.2(3)
C12B C1B C26B C25B -91.2(3)
C12B C1B C26B C21B 91.9(3)
C23B C22B C2B C36B 87.9(3)
C21B C22B C2B C36B -96.9(3)
O3B C31B C32B C33B -176.40(18)
C36B C31B C32B C33B 7.3(3)
O3B C31B C32B C3B 9.6(3)
C36B C31B C32B C3B -166.7(2)
C31B C32B C33B C34B -2.9(3)
C3B C32B C33B C34B 171.3(2)
C32B C33B C34B C35B -2.7(3)
C33B C34B C35B C36B 4.2(3)
C34B C35B C36B C31B -0.1(3)
C34B C35B C36B C2B -175.7(2)
C32B C31B C36B C35B -5.9(3)
O3B C31B C36B C35B 177.80(18)
C32B C31B C36B C2B 169.67(19)
O3B C31B C36B C2B -6.6(3)
C22B C2B C36B C35B -89.0(3)
C22B C2B C36B C31B 95.6(3)
C33B C32B C3B C46B 90.8(2)
C31B C32B C3B C46B -95.2(3)
C46B C41B C42B C43B 5.7(3)
O4B C41B C42B C43B -177.1(2)
C46B C41B C42B C4B -168.3(2)
O4B C41B C42B C4B 8.9(3)
C41B C42B C43B C44B -1.6(3)
C4B C42B C43B C44B 172.6(2)
C42B C43B C44B C45B -2.6(3)
C43B C44B C45B C46B 2.8(3)
C42B C41B C46B C45B -5.4(3)
O4B C41B C46B C45B 177.40(19)
C42B C41B C46B C3B 172.5(2)
O4B C41B C46B C3B -4.7(3)
C44B C45B C46B C41B 1.0(3)
C44B C45B C46B C3B -176.9(2)
C32B C3B C46B C41B 93.5(3)
C32B C3B C46B C45B -88.7(3)
C41B C42B C4B C56B -99.1(2)
C43B C42B C4B C56B 87.0(3)
C56B C51B C52B C53B 6.1(3)
O5B C51B C52B C53B -178.17(18)
C56B C51B C52B C5B -167.8(2)
O5B C51B C52B C5B 7.9(3)
C51B C52B C53B C54B -2.4(3)
C5B C52B C53B C54B 171.6(2)
C52B C53B C54B C55B -1.9(3)
C53B C54B C55B C56B 3.0(3)
O5B C51B C56B C55B 179.10(19)
C52B C51B C56B C55B -5.1(3)
O5B C51B C56B C4B -5.8(3)
C52B C51B C56B C4B 170.0(2)
C54B C55B C56B C51B 0.5(3)
C54B C55B C56B C4B -174.8(2)
C42B C4B C56B C51B 90.1(3)
C42B C4B C56B C55B -94.8(2)
C15B C16B C5B C52B -83.5(3)
C11B C16B C5B C52B 100.2(3)
C53B C52B C5B C16B 94.6(3)
C51B C52B C5B C16B -91.6(3)
C66B C61B C62B C63B 0.2(5)
C61B C62B C63B C64B 0.2(5)
C62B C63B C64B C65B 0.1(5)
C63B C64B C65B C66B -0.9(4)
C64B C65B C66B C61B 1.3(4)
C62B C61B C66B C65B -1.0(5)
